data_7718032
loop_
_publ_author_name
'Morimoto, Yuma'
'Inoue, Keisuke'
'Itoh, Shinobu'

_publ_section_title
;
 Reactivity of copper(i) complexes supported by tripodal
 nitrogen-containing tetradentate ligands toward gaseous diatomic
 molecules, NO, CO and O2
;
_journal_issue 13
_journal_name_full 'Dalton Transactions'
_journal_page_first 5327
_journal_page_last 5333
_journal_paper_doi 10.1039/D4DT03001J
_journal_volume 54
_journal_year 2025
_chemical_formula_moiety 'C30 H24 Cu N5 O2, C F3 O3 S, C2 H3 N, C3'
_chemical_formula_sum 'C36 H27 Cu F3 N6 O5 S'
_chemical_formula_weight 776.23
_space_group_crystal_system triclinic
_space_group_IT_number 2
_space_group_name_Hall '-P 1'
_space_group_name_H-M_alt 'P -1'
_atom_sites_solution_hydrogens mixed
_atom_sites_solution_primary dual
_audit_creation_date 2025-01-23
_audit_creation_method
;
Olex2 1.5
(compiled 2024.01.12 svn.r2f8d729c for OlexSys, GUI svn.r6928)
;
_audit_update_record
;
2025-01-23 deposited with the CCDC.	2025-02-13 downloaded from the CCDC.
;
_cell_angle_alpha 66.2124(19)
_cell_angle_beta 78.309(2)
_cell_angle_gamma 79.4556(19)
_cell_formula_units_Z 2
_cell_length_a 9.5052(6)
_cell_length_b 13.2148(9)
_cell_length_c 15.9584(12)
_cell_measurement_reflns_used 15504
_cell_measurement_temperature 103.00
_cell_measurement_theta_max 27.51
_cell_measurement_theta_min 3.07
_cell_volume 1784.7(2)
_computing_molecular_graphics 'Olex2 1.5 (Dolomanov et al., 2009)'
_computing_publication_material 'Olex2 1.5 (Dolomanov et al., 2009)'
_computing_structure_refinement 'SHELXL 2019/3 (Sheldrick, 2015)'
_computing_structure_solution 'SHELXT  (Sheldrick, 2015)'
_diffrn_ambient_temperature 103.00
_diffrn_measured_fraction_theta_full 0.997
_diffrn_measured_fraction_theta_max 0.991
_diffrn_measurement_device_type 'Rigaku R-AXIS RAPID'
_diffrn_radiation_type MoK\a
_diffrn_radiation_wavelength 0.71075
_diffrn_reflns_av_R_equivalents 0.0262
_diffrn_reflns_av_unetI/netI 0.0307
_diffrn_reflns_Laue_measured_fraction_full 0.997
_diffrn_reflns_Laue_measured_fraction_max 0.991
_diffrn_reflns_limit_h_max 12
_diffrn_reflns_limit_h_min -11
_diffrn_reflns_limit_k_max 17
_diffrn_reflns_limit_k_min -17
_diffrn_reflns_limit_l_max 20
_diffrn_reflns_limit_l_min -20
_diffrn_reflns_number 17699
_diffrn_reflns_point_group_measured_fraction_full 0.997
_diffrn_reflns_point_group_measured_fraction_max 0.991
_diffrn_reflns_theta_full 25.242
_diffrn_reflns_theta_max 27.482
_diffrn_reflns_theta_min 3.068
_exptl_absorpt_coefficient_mu 0.737
_exptl_crystal_colour green
_exptl_crystal_colour_primary green
_exptl_crystal_density_diffrn 1.444
_exptl_crystal_description block
_exptl_crystal_F_000 794
_exptl_crystal_size_max 0.4
_exptl_crystal_size_mid 0.13
_exptl_crystal_size_min 0.1
_refine_diff_density_max 2.801
_refine_diff_density_min -0.594
_refine_diff_density_rms 0.139
_refine_ls_extinction_method none
_refine_ls_goodness_of_fit_ref 1.037
_refine_ls_hydrogen_treatment mixed
_refine_ls_matrix_type full
_refine_ls_number_parameters 579
_refine_ls_number_reflns 8110
_refine_ls_number_restraints 30
_refine_ls_restrained_S_all 1.045
_refine_ls_R_factor_all 0.0662
_refine_ls_R_factor_gt 0.0621
_refine_ls_shift/su_max 0.001
_refine_ls_shift/su_mean 0.000
_refine_ls_structure_factor_coef Fsqd
_refine_ls_weighting_details 'w=1/[\s^2^(Fo^2^)+(0.1177P)^2^+3.8221P] where P=(Fo^2^+2Fc^2^)/3'
_refine_ls_weighting_scheme calc
_refine_ls_wR_factor_gt 0.1784
_refine_ls_wR_factor_ref 0.1832
_reflns_Friedel_coverage 0.000
_reflns_number_gt 7409
_reflns_number_total 8110
_reflns_threshold_expression 'I > 2\s(I)'
_cod_data_source_file d4dt03001j16.cif
_cod_data_source_block 161223
_cod_depositor_comments 'Adding full bibliography for 7718031--7718033.cif.'
_cod_database_code 7718032
_shelx_shelxl_version_number 2019/3
_shelx_space_group_comment
;
The symmetry employed for this shelxl refinement is uniquely defined
by the following loop, which should always be used as a source of
symmetry information in preference to the above space-group names.
They are only intended as comments.
;
_shelx_estimated_absorpt_t_max 0.930
_shelx_estimated_absorpt_t_min 0.757
_olex2_refinement_description
;
1. Restrained distances
 N6A-C32A
 1.16 with sigma of 0.02
 N6-C32
 1.16 with sigma of 0.02
 C33-C32
 1.52 with sigma of 0.02
 C33A-C32A
 1.52 with sigma of 0.02
 C34-C35
 1.52 with sigma of 0.02
 C36-C35
 1.52 with sigma of 0.02
 C36-C37
 1.52 with sigma of 0.02
 C34-C36
 2.6 with sigma of 0.02
 C35-C37
 2.6 with sigma of 0.02
2. Rigid body (RIGU) restrains
 N6, C32, N6A, C32A
 with sigma for 1-2 distances of 0.004 and sigma for 1-3 distances of 0.004
 C32, C33, C32A, C33A
 with sigma for 1-2 distances of 0.004 and sigma for 1-3 distances of 0.004
 C34, C35
 with sigma for 1-2 distances of 0.004 and sigma for 1-3 distances of 0.004
 C36, C35
 with sigma for 1-2 distances of 0.004 and sigma for 1-3 distances of 0.004
 C36, C37
 with sigma for 1-2 distances of 0.004 and sigma for 1-3 distances of 0.004
3. Others
 Fixed Sof: N6(0.5) C32(0.5) C33(0.5) H33A(0.5) H33B(0.5) H33C(0.5) N6A(0.5)
 C32A(0.5) C33A(0.5) H33D(0.5) H33E(0.5) H33F(0.5) C37(0.5) C36(0.5)
4.a Idealised Me refined as rotating group:
 C33(H33A,H33B,H33C), C33A(H33D,H33E,H33F)
;
_olex2_submission_special_instructions 'No special instructions were received'

loop_
_space_group_symop_operation_xyz
'x, y, z'
'-x, -y, -z'

loop_
_atom_site_label
_atom_site_type_symbol
_atom_site_fract_x
_atom_site_fract_y
_atom_site_fract_z
_atom_site_U_iso_or_equiv
_atom_site_adp_type
_atom_site_occupancy
_atom_site_site_symmetry_order
_atom_site_calc_flag
_atom_site_refinement_flags_posn
_atom_site_refinement_flags_adp
_atom_site_refinement_flags_occupancy
_atom_site_disorder_assembly
_atom_site_disorder_group
Cu1 Cu 0.59341(3) 0.48239(3) 0.19723(2) 0.01378(13) Uani 1 1 d . . . . .
S1 S 0.23868(12) 0.98588(8) 0.17173(8) 0.0428(3) Uani 1 1 d . . . . .
F1 F 0.4814(4) 0.9350(3) 0.2431(3) 0.0840(12) Uani 1 1 d . . . . .
F2 F 0.4452(4) 1.1087(3) 0.1480(4) 0.0900(13) Uani 1 1 d . . . . .
F3 F 0.5056(4) 0.9792(3) 0.0935(3) 0.0848(11) Uani 1 1 d . . . . .
O1 O 0.6224(2) 0.32640(17) 0.20885(15) 0.0200(4) Uani 1 1 d . . . . .
O2 O 0.5683(3) 0.4031(2) 0.07238(16) 0.0274(5) Uani 1 1 d . . . . .
O3 O 0.2480(3) 0.8727(2) 0.1850(2) 0.0426(7) Uani 1 1 d . . . . .
O4 O 0.1743(7) 1.0075(4) 0.2541(4) 0.0999(18) Uani 1 1 d . . . . .
O5 O 0.1976(4) 1.0689(3) 0.0901(3) 0.0755(13) Uani 1 1 d . . . . .
N1 N 0.5501(3) 0.65121(19) 0.14377(16) 0.0154(4) Uani 1 1 d . . . . .
N2 N 0.8016(3) 0.52123(19) 0.13304(16) 0.0149(4) Uani 1 1 d . . . . .
N3 N 0.6256(2) 0.5064(2) 0.32029(16) 0.0153(4) Uani 1 1 d . . . . .
N4 N 0.3697(3) 0.4947(2) 0.23919(16) 0.0166(5) Uani 1 1 d . . . . .
N5 N 0.6041(3) 0.3156(2) 0.13490(19) 0.0238(5) Uani 1 1 d . . . . .
N6 N 0.864(3) 0.8395(13) 0.1549(13) 0.040(3) Uani 0.5 1 d D . P A 1
C1 C 0.6559(3) 0.6932(3) 0.0594(2) 0.0196(6) Uani 1 1 d . . . . .
H1A H 0.663(4) 0.767(4) 0.039(3) 0.024 Uiso 1 1 d . U . . .
H1B H 0.630(4) 0.684(3) 0.012(3) 0.024 Uiso 1 1 d . U . . .
C2 C 0.5611(3) 0.6977(2) 0.2128(2) 0.0186(5) Uani 1 1 d . . . . .
H2A H 0.470(4) 0.737(3) 0.224(3) 0.022 Uiso 1 1 d . U . . .
H2B H 0.625(4) 0.760(3) 0.183(3) 0.022 Uiso 1 1 d . U . . .
C3 C 0.4013(3) 0.6748(3) 0.1197(2) 0.0190(5) Uani 1 1 d . . . . .
H3A H 0.405(4) 0.661(3) 0.066(3) 0.023 Uiso 1 1 d . U . . .
H3B H 0.373(4) 0.747(4) 0.106(3) 0.023 Uiso 1 1 d . U . . .
C4 C 0.8011(3) 0.6271(2) 0.07470(19) 0.0165(5) Uani 1 1 d . . . . .
C5 C 0.9275(3) 0.6771(2) 0.0244(2) 0.0187(5) Uani 1 1 d . . . . .
H5 H 0.916(4) 0.751(3) -0.016(3) 0.022 Uiso 1 1 d . U . . .
C6 C 1.0579(3) 0.6134(2) 0.0345(2) 0.0188(5) Uani 1 1 d . . . . .
H6 H 1.148(4) 0.643(3) 0.006(3) 0.023 Uiso 1 1 d . U . . .
C7 C 1.0644(3) 0.5007(2) 0.09600(19) 0.0162(5) Uani 1 1 d . . . . .
C8 C 1.1971(3) 0.4310(3) 0.1088(2) 0.0196(6) Uani 1 1 d . . . . .
H8 H 1.286(4) 0.465(3) 0.075(3) 0.024 Uiso 1 1 d . U . . .
C9 C 1.1995(3) 0.3220(3) 0.1688(2) 0.0212(6) Uani 1 1 d . . . . .
H9 H 1.285(5) 0.284(3) 0.172(3) 0.025 Uiso 1 1 d . U . . .
C10 C 1.0698(3) 0.2781(3) 0.2188(2) 0.0214(6) Uani 1 1 d . . . . .
H10 H 1.076(4) 0.209(4) 0.255(3) 0.026 Uiso 1 1 d . U . . .
C11 C 0.9390(3) 0.3436(2) 0.2085(2) 0.0185(5) Uani 1 1 d . . . . .
H11 H 0.854(4) 0.318(3) 0.240(3) 0.022 Uiso 1 1 d . U . . .
C12 C 0.9327(3) 0.4558(2) 0.14582(18) 0.0154(5) Uani 1 1 d . . . . .
C13 C 0.6116(3) 0.6141(2) 0.30262(19) 0.0160(5) Uani 1 1 d . . . . .
C14 C 0.6380(3) 0.6577(3) 0.3656(2) 0.0208(6) Uani 1 1 d . . . . .
H14 H 0.635(4) 0.730(4) 0.350(3) 0.025 Uiso 1 1 d . U . . .
C15 C 0.6730(3) 0.5857(3) 0.4497(2) 0.0215(6) Uani 1 1 d . . . . .
H15 H 0.693(4) 0.616(3) 0.487(3) 0.026 Uiso 1 1 d . U . . .
C16 C 0.6846(3) 0.4695(3) 0.47282(19) 0.0187(6) Uani 1 1 d . . . . .
C17 C 0.7200(3) 0.3891(3) 0.5592(2) 0.0229(6) Uani 1 1 d . . . . .
H17 H 0.737(5) 0.417(3) 0.605(3) 0.028 Uiso 1 1 d . U . . .
C18 C 0.7330(3) 0.2772(3) 0.5774(2) 0.0241(6) Uani 1 1 d . . . . .
H18 H 0.771(5) 0.229(4) 0.632(3) 0.029 Uiso 1 1 d . U . . .
C19 C 0.7104(3) 0.2408(3) 0.5099(2) 0.0222(6) Uani 1 1 d . . . . .
H19 H 0.717(4) 0.168(4) 0.524(3) 0.027 Uiso 1 1 d . U . . .
C20 C 0.6766(3) 0.3169(2) 0.4250(2) 0.0190(5) Uani 1 1 d . . . . .
H20 H 0.661(4) 0.293(3) 0.382(3) 0.023 Uiso 1 1 d . U . . .
C21 C 0.6619(3) 0.4318(2) 0.40510(19) 0.0160(5) Uani 1 1 d . . . . .
C22 C 0.3068(3) 0.5969(2) 0.19791(19) 0.0178(5) Uani 1 1 d . . . . .
C23 C 0.1601(3) 0.6327(3) 0.2217(2) 0.0217(6) Uani 1 1 d . . . . .
H23 H 0.125(5) 0.709(4) 0.183(3) 0.026 Uiso 1 1 d . U . . .
C24 C 0.0777(3) 0.5584(3) 0.2913(2) 0.0244(6) Uani 1 1 d . . . . .
H24 H -0.025(5) 0.580(4) 0.313(3) 0.029 Uiso 1 1 d . U . . .
C25 C 0.1405(3) 0.4489(3) 0.3381(2) 0.0221(6) Uani 1 1 d . . . . .
C26 C 0.0621(4) 0.3685(3) 0.4135(2) 0.0291(7) Uani 1 1 d . . . . .
H26 H -0.018(5) 0.381(4) 0.430(3) 0.035 Uiso 1 1 d . U . . .
C27 C 0.1249(4) 0.2636(3) 0.4571(2) 0.0319(7) Uani 1 1 d . . . . .
H27 H 0.076(5) 0.215(4) 0.508(3) 0.038 Uiso 1 1 d . U . . .
C28 C 0.2702(4) 0.2318(3) 0.4266(2) 0.0278(7) Uani 1 1 d . . . . .
H28 H 0.310(5) 0.159(4) 0.454(3) 0.033 Uiso 1 1 d . U . . .
C29 C 0.3503(3) 0.3079(3) 0.3547(2) 0.0224(6) Uani 1 1 d . . . . .
H29 H 0.436(5) 0.292(3) 0.335(3) 0.027 Uiso 1 1 d . U . . .
C30 C 0.2886(3) 0.4177(3) 0.30989(19) 0.0186(5) Uani 1 1 d . . . . .
C31 C 0.4262(6) 1.0054(4) 0.1626(5) 0.0644(16) Uani 1 1 d . . . . .
C32 C 0.853(3) 0.9326(12) 0.1073(10) 0.047(4) Uani 0.5 1 d D . P A 1
C33 C 0.847(2) 1.0529(13) 0.0452(11) 0.063(4) Uani 0.5 1 d D . P A 1
H33A H 0.829180 1.062063 -0.015927 0.095 Uiso 0.5 1 calc R U P A 1
H33B H 0.939828 1.079833 0.039037 0.095 Uiso 0.5 1 calc R U P A 1
H33C H 0.769402 1.095757 0.071631 0.095 Uiso 0.5 1 calc R U P A 1
N6A N 0.849(3) 0.8328(17) 0.1817(14) 0.056(6) Uani 0.5 1 d D . P B 2
C32A C 0.849(3) 0.9257(15) 0.1409(11) 0.050(4) Uani 0.5 1 d D . P B 2
C33A C 0.8414(19) 1.0482(14) 0.0882(10) 0.062(4) Uani 0.5 1 d D . P B 2
H33D H 0.793325 1.068340 0.033894 0.093 Uiso 0.5 1 calc R U P B 2
H33E H 0.939523 1.070283 0.068082 0.093 Uiso 0.5 1 calc R U P B 2
H33F H 0.786549 1.086697 0.127876 0.093 Uiso 0.5 1 calc R U P B 2
C34 C 0.0187(6) -0.0246(4) 0.5500(4) 0.0613(14) Uani 1 1 d D . . . .
C35 C 0.1744(7) -0.0100(5) 0.5548(4) 0.0646(14) Uani 1 1 d D . . . .
C37 C 0.3715(14) -0.0389(8) 0.6392(7) 0.076(3) Uani 0.5 1 d D . P . .
C36 C 0.2242(14) -0.0513(7) 0.6466(6) 0.070(3) Uani 0.5 1 d D . P . .

loop_
_atom_site_aniso_label
_atom_site_aniso_U_11
_atom_site_aniso_U_22
_atom_site_aniso_U_33
_atom_site_aniso_U_23
_atom_site_aniso_U_13
_atom_site_aniso_U_12
Cu1 0.01276(19) 0.01423(19) 0.01383(19) -0.00574(13) -0.00033(12) -0.00106(12)
S1 0.0456(6) 0.0214(4) 0.0468(6) -0.0050(4) -0.0009(4) 0.0060(4)
F1 0.098(3) 0.0431(16) 0.129(3) -0.0369(19) -0.067(3) 0.0145(17)
F2 0.071(2) 0.0340(15) 0.164(4) -0.032(2) -0.030(2) -0.0027(15)
F3 0.0538(19) 0.081(3) 0.102(3) -0.032(2) 0.0161(19) -0.0020(17)
O1 0.0210(10) 0.0168(9) 0.0214(10) -0.0066(8) -0.0026(8) -0.0027(8)
O2 0.0256(11) 0.0367(13) 0.0212(11) -0.0127(10) -0.0014(9) -0.0053(10)
O3 0.0435(16) 0.0272(13) 0.0496(17) -0.0097(12) -0.0083(13) 0.0042(11)
O4 0.132(5) 0.065(3) 0.090(3) -0.046(3) 0.030(3) 0.004(3)
O5 0.057(2) 0.0397(18) 0.088(3) 0.0205(18) -0.021(2) 0.0006(16)
N1 0.0144(11) 0.0161(11) 0.0143(10) -0.0056(9) -0.0014(8) 0.0003(9)
N2 0.0144(11) 0.0157(11) 0.0138(10) -0.0056(9) -0.0002(8) -0.0014(9)
N3 0.0122(10) 0.0179(11) 0.0142(10) -0.0058(9) -0.0006(8) -0.0003(8)
N4 0.0143(11) 0.0204(12) 0.0159(11) -0.0079(9) -0.0019(9) -0.0016(9)
N5 0.0205(12) 0.0263(13) 0.0290(14) -0.0157(11) 0.0001(10) -0.0048(10)
N6 0.027(7) 0.041(5) 0.050(9) -0.020(5) 0.008(7) -0.009(4)
C1 0.0179(13) 0.0189(14) 0.0164(13) -0.0034(11) 0.0010(10) -0.0002(11)
C2 0.0224(14) 0.0158(12) 0.0185(13) -0.0081(11) -0.0048(11) 0.0011(11)
C3 0.0166(13) 0.0209(14) 0.0181(13) -0.0068(11) -0.0040(10) 0.0009(11)
C4 0.0179(13) 0.0161(12) 0.0153(12) -0.0061(10) -0.0017(10) -0.0013(10)
C5 0.0213(14) 0.0173(13) 0.0163(12) -0.0058(11) 0.0010(10) -0.0048(11)
C6 0.0172(13) 0.0232(14) 0.0179(13) -0.0097(11) 0.0017(10) -0.0068(11)
C7 0.0160(13) 0.0205(13) 0.0149(12) -0.0101(10) -0.0019(10) -0.0015(10)
C8 0.0149(13) 0.0277(15) 0.0204(13) -0.0142(12) -0.0021(10) -0.0011(11)
C9 0.0163(13) 0.0263(15) 0.0225(14) -0.0127(12) -0.0044(11) 0.0042(11)
C10 0.0230(15) 0.0191(14) 0.0202(13) -0.0070(11) -0.0047(11) 0.0027(11)
C11 0.0186(13) 0.0186(13) 0.0167(13) -0.0060(11) -0.0018(10) -0.0009(11)
C12 0.0156(12) 0.0173(13) 0.0145(12) -0.0080(10) -0.0012(10) -0.0009(10)
C13 0.0137(12) 0.0187(13) 0.0157(12) -0.0074(10) -0.0006(10) -0.0015(10)
C14 0.0209(14) 0.0213(14) 0.0238(14) -0.0128(12) -0.0016(11) -0.0031(11)
C15 0.0197(14) 0.0290(15) 0.0209(14) -0.0151(12) -0.0023(11) -0.0026(12)
C16 0.0136(12) 0.0274(15) 0.0159(13) -0.0103(11) 0.0004(10) -0.0021(11)
C17 0.0187(14) 0.0339(16) 0.0159(13) -0.0096(12) -0.0018(11) -0.0028(12)
C18 0.0192(14) 0.0308(16) 0.0154(13) -0.0027(12) -0.0021(11) -0.0010(12)
C19 0.0188(13) 0.0209(14) 0.0198(14) -0.0025(11) -0.0003(11) 0.0000(11)
C20 0.0177(13) 0.0207(14) 0.0168(13) -0.0061(11) -0.0013(10) -0.0017(11)
C21 0.0121(12) 0.0201(13) 0.0145(12) -0.0063(10) -0.0002(9) -0.0011(10)
C22 0.0164(13) 0.0217(13) 0.0174(12) -0.0095(11) -0.0045(10) 0.0000(11)
C23 0.0165(13) 0.0285(15) 0.0222(14) -0.0125(12) -0.0058(11) 0.0025(11)
C24 0.0138(13) 0.0373(17) 0.0269(15) -0.0183(14) -0.0022(11) -0.0011(12)
C25 0.0152(13) 0.0335(16) 0.0208(14) -0.0133(12) 0.0006(11) -0.0070(12)
C26 0.0171(14) 0.043(2) 0.0271(16) -0.0136(14) 0.0033(12) -0.0095(14)
C27 0.0265(17) 0.0396(19) 0.0269(16) -0.0083(14) 0.0046(13) -0.0170(15)
C28 0.0279(16) 0.0277(16) 0.0260(15) -0.0061(13) -0.0021(13) -0.0100(13)
C29 0.0191(14) 0.0270(15) 0.0212(14) -0.0089(12) -0.0002(11) -0.0069(12)
C30 0.0149(13) 0.0276(15) 0.0164(12) -0.0111(11) -0.0003(10) -0.0058(11)
C31 0.064(3) 0.031(2) 0.099(4) -0.020(3) -0.037(3) 0.009(2)
C32 0.036(6) 0.043(5) 0.060(10) -0.019(6) 0.002(8) -0.015(4)
C33 0.058(8) 0.045(6) 0.080(10) -0.011(7) -0.016(9) -0.011(5)
N6A 0.035(6) 0.054(5) 0.063(12) -0.015(7) 0.018(8) -0.017(4)
C32A 0.030(5) 0.056(5) 0.059(10) -0.020(6) 0.008(8) -0.014(4)
C33A 0.037(5) 0.061(6) 0.068(9) -0.006(7) 0.001(7) -0.010(5)
C34 0.081(4) 0.037(2) 0.052(3) -0.015(2) 0.023(3) -0.015(2)
C35 0.089(4) 0.050(3) 0.049(3) -0.013(2) -0.003(3) -0.014(3)
C37 0.131(9) 0.030(4) 0.046(5) 0.005(4) -0.043(7) 0.026(5)
C36 0.156(10) 0.021(4) 0.030(4) -0.004(3) -0.019(5) -0.009(5)

loop_
_atom_type_symbol
_atom_type_description
_atom_type_scat_dispersion_real
_atom_type_scat_dispersion_imag
_atom_type_scat_source
C C 0.0033 0.0016 'International Tables Vol C Tables 4.2.6.8 and 6.1.1.4'
H H 0.0000 0.0000 'International Tables Vol C Tables 4.2.6.8 and 6.1.1.4'
Cu Cu 0.3201 1.2651 'International Tables Vol C Tables 4.2.6.8 and 6.1.1.4'
F F 0.0171 0.0103 'International Tables Vol C Tables 4.2.6.8 and 6.1.1.4'
N N 0.0061 0.0033 'International Tables Vol C Tables 4.2.6.8 and 6.1.1.4'
O O 0.0106 0.0060 'International Tables Vol C Tables 4.2.6.8 and 6.1.1.4'
S S 0.1246 0.1234 'International Tables Vol C Tables 4.2.6.8 and 6.1.1.4'

loop_
_geom_angle_atom_site_label_1
_geom_angle_atom_site_label_2
_geom_angle_atom_site_label_3
_geom_angle
_geom_angle_site_symmetry_1
_geom_angle_site_symmetry_3
_geom_angle_publ_flag
O1 Cu1 N1 161.24(9) . . ?
O1 Cu1 N2 97.22(9) . . ?
O1 Cu1 N3 114.53(9) . . ?
O1 Cu1 N4 98.01(9) . . ?
N1 Cu1 N2 81.62(9) . . ?
N1 Cu1 N3 84.23(9) . . ?
N1 Cu1 N4 81.31(10) . . ?
N2 Cu1 N3 91.26(9) . . ?
N2 Cu1 N4 162.69(10) . . ?
N4 Cu1 N3 89.85(9) . . ?
O3 S1 O4 113.1(2) . . ?
O3 S1 C31 102.6(2) . . ?
O4 S1 C31 101.7(4) . . ?
O5 S1 O3 120.0(3) . . ?
O5 S1 O4 113.8(3) . . ?
O5 S1 C31 102.4(3) . . ?
N5 O1 Cu1 112.77(18) . . ?
C1 N1 Cu1 106.95(17) . . ?
C1 N1 C2 111.5(2) . . ?
C1 N1 C3 110.4(2) . . ?
C2 N1 Cu1 110.33(17) . . ?
C3 N1 Cu1 105.89(17) . . ?
C3 N1 C2 111.5(2) . . ?
C4 N2 Cu1 111.65(18) . . ?
C4 N2 C12 118.6(2) . . ?
C12 N2 Cu1 129.64(19) . . ?
C13 N3 Cu1 109.11(18) . . ?
C13 N3 C21 119.0(2) . . ?
C21 N3 Cu1 131.87(19) . . ?
C22 N4 Cu1 111.78(19) . . ?
C22 N4 C30 118.8(2) . . ?
C30 N4 Cu1 128.8(2) . . ?
O2 N5 O1 114.8(2) . . ?
N1 C1 H1A 114(3) . . ?
N1 C1 H1B 110(3) . . ?
N1 C1 C4 109.9(2) . . ?
H1A C1 H1B 105(3) . . ?
C4 C1 H1A 111(3) . . ?
C4 C1 H1B 107(3) . . ?
N1 C2 H2A 108(2) . . ?
N1 C2 H2B 109(2) . . ?
N1 C2 C13 115.8(2) . . ?
H2A C2 H2B 102(3) . . ?
C13 C2 H2A 111(2) . . ?
C13 C2 H2B 111(2) . . ?
N1 C3 H3A 108(2) . . ?
N1 C3 H3B 108(3) . . ?
N1 C3 C22 108.6(2) . . ?
H3A C3 H3B 107(3) . . ?
C22 C3 H3A 109(2) . . ?
C22 C3 H3B 116(3) . . ?
N2 C4 C1 116.7(2) . . ?
N2 C4 C5 123.8(3) . . ?
C5 C4 C1 119.4(3) . . ?
C4 C5 H5 117(2) . . ?
C6 C5 C4 118.6(3) . . ?
C6 C5 H5 124(2) . . ?
C5 C6 H6 123(2) . . ?
C5 C6 C7 119.8(3) . . ?
C7 C6 H6 117(2) . . ?
C6 C7 C8 122.0(3) . . ?
C6 C7 C12 118.8(3) . . ?
C8 C7 C12 119.2(3) . . ?
C7 C8 H8 117(2) . . ?
C9 C8 C7 120.5(3) . . ?
C9 C8 H8 122(2) . . ?
C8 C9 H9 115(3) . . ?
C8 C9 C10 120.2(3) . . ?
C10 C9 H9 124(3) . . ?
C9 C10 H10 117(3) . . ?
C11 C10 C9 120.8(3) . . ?
C11 C10 H10 122(3) . . ?
C10 C11 H11 122(3) . . ?
C10 C11 C12 120.3(3) . . ?
C12 C11 H11 117(3) . . ?
N2 C12 C7 120.4(3) . . ?
N2 C12 C11 120.8(3) . . ?
C11 C12 C7 118.9(3) . . ?
N3 C13 C2 120.1(2) . . ?
N3 C13 C14 123.0(3) . . ?
C14 C13 C2 116.9(3) . . ?
C13 C14 H14 120(3) . . ?
C15 C14 C13 119.0(3) . . ?
C15 C14 H14 121(3) . . ?
C14 C15 H15 116(3) . . ?
C14 C15 C16 120.0(3) . . ?
C16 C15 H15 124(3) . . ?
C15 C16 C17 123.3(3) . . ?
C15 C16 C21 118.0(3) . . ?
C17 C16 C21 118.6(3) . . ?
C16 C17 H17 118(2) . . ?
C18 C17 C16 121.0(3) . . ?
C18 C17 H17 121(2) . . ?
C17 C18 H18 116(3) . . ?
C17 C18 C19 119.9(3) . . ?
C19 C18 H18 123(3) . . ?
C18 C19 H19 119(3) . . ?
C20 C19 C18 120.5(3) . . ?
C20 C19 H19 121(3) . . ?
C19 C20 H20 120(2) . . ?
C19 C20 C21 120.6(3) . . ?
C21 C20 H20 119(2) . . ?
N3 C21 C16 121.0(3) . . ?
N3 C21 C20 119.6(3) . . ?
C20 C21 C16 119.4(3) . . ?
N4 C22 C3 115.5(2) . . ?
N4 C22 C23 123.9(3) . . ?
C23 C22 C3 120.5(3) . . ?
C22 C23 H23 116(2) . . ?
C24 C23 C22 118.4(3) . . ?
C24 C23 H23 125(2) . . ?
C23 C24 H24 122(2) . . ?
C23 C24 C25 119.7(3) . . ?
C25 C24 H24 118(2) . . ?
C24 C25 C26 122.5(3) . . ?
C24 C25 C30 119.0(3) . . ?
C26 C25 C30 118.4(3) . . ?
C25 C26 H26 122(4) . . ?
C27 C26 C25 121.4(3) . . ?
C27 C26 H26 116(4) . . ?
C26 C27 H27 120(3) . . ?
C26 C27 C28 120.0(3) . . ?
C28 C27 H27 120(3) . . ?
C27 C28 H28 119(3) . . ?
C29 C28 C27 120.3(3) . . ?
C29 C28 H28 120(3) . . ?
C28 C29 H29 123(3) . . ?
C28 C29 C30 120.7(3) . . ?
C30 C29 H29 117(3) . . ?
N4 C30 C25 120.1(3) . . ?
N4 C30 C29 120.7(3) . . ?
C29 C30 C25 119.1(3) . . ?
F1 C31 S1 110.1(4) . . ?
F2 C31 S1 113.6(4) . . ?
F2 C31 F1 107.5(5) . . ?
F2 C31 F3 108.2(6) . . ?
F3 C31 S1 110.0(4) . . ?
F3 C31 F1 107.2(4) . . ?
N6 C32 C33 177(2) . . ?
C32 C33 H33A 109.5 . . ?
C32 C33 H33B 109.5 . . ?
C32 C33 H33C 109.5 . . ?
H33A C33 H33B 109.5 . . ?
H33A C33 H33C 109.5 . . ?
H33B C33 H33C 109.5 . . ?
N6A C32A C33A 177(2) . . ?
C32A C33A H33D 109.5 . . ?
C32A C33A H33E 109.5 . . ?
C32A C33A H33F 109.5 . . ?
H33D C33A H33E 109.5 . . ?
H33D C33A H33F 109.5 . . ?
H33E C33A H33F 109.5 . . ?
C35 C34 C34 113.3(5) . 2_556 ?
C36 C35 C34 119.2(6) . . ?
C37 C36 C35 112.4(8) . . ?

loop_
_geom_bond_atom_site_label_1
_geom_bond_atom_site_label_2
_geom_bond_distance
_geom_bond_site_symmetry_2
_geom_bond_publ_flag
Cu1 O1 1.966(2) . ?
Cu1 N1 2.036(2) . ?
Cu1 N2 2.087(2) . ?
Cu1 N3 2.198(2) . ?
Cu1 N4 2.093(2) . ?
S1 O3 1.412(3) . ?
S1 O4 1.448(5) . ?
S1 O5 1.396(4) . ?
S1 C31 1.815(6) . ?
F1 C31 1.386(7) . ?
F2 C31 1.330(6) . ?
F3 C31 1.334(8) . ?
O1 N5 1.293(3) . ?
O2 N5 1.229(4) . ?
N1 C1 1.479(4) . ?
N1 C2 1.490(4) . ?
N1 C3 1.486(4) . ?
N2 C4 1.331(4) . ?
N2 C12 1.381(4) . ?
N3 C13 1.320(4) . ?
N3 C21 1.383(3) . ?
N4 C22 1.328(4) . ?
N4 C30 1.382(4) . ?
N6 C32 1.154(14) . ?
C1 H1A 0.91(4) . ?
C1 H1B 0.90(4) . ?
C1 C4 1.500(4) . ?
C2 H2A 0.95(4) . ?
C2 H2B 1.01(4) . ?
C2 C13 1.520(4) . ?
C3 H3A 0.94(4) . ?
C3 H3B 0.89(4) . ?
C3 C22 1.507(4) . ?
C4 C5 1.413(4) . ?
C5 H5 0.93(4) . ?
C5 C6 1.365(4) . ?
C6 H6 0.95(4) . ?
C6 C7 1.413(4) . ?
C7 C8 1.417(4) . ?
C7 C12 1.428(4) . ?
C8 H8 0.98(4) . ?
C8 C9 1.371(4) . ?
C9 H9 0.87(4) . ?
C9 C10 1.408(4) . ?
C10 H10 0.87(4) . ?
C10 C11 1.377(4) . ?
C11 H11 0.90(4) . ?
C11 C12 1.413(4) . ?
C13 C14 1.424(4) . ?
C14 H14 0.88(4) . ?
C14 C15 1.361(4) . ?
C15 H15 0.91(4) . ?
C15 C16 1.416(4) . ?
C16 C17 1.420(4) . ?
C16 C21 1.424(4) . ?
C17 H17 0.99(4) . ?
C17 C18 1.373(5) . ?
C18 H18 0.94(4) . ?
C18 C19 1.410(5) . ?
C19 H19 0.89(4) . ?
C19 C20 1.382(4) . ?
C20 H20 0.91(4) . ?
C20 C21 1.406(4) . ?
C22 C23 1.414(4) . ?
C23 H23 0.98(4) . ?
C23 C24 1.364(5) . ?
C24 H24 1.00(4) . ?
C24 C25 1.415(5) . ?
C25 C26 1.423(5) . ?
C25 C30 1.426(4) . ?
C26 H26 0.76(5) . ?
C26 C27 1.360(6) . ?
C27 H27 0.92(5) . ?
C27 C28 1.415(5) . ?
C28 H28 0.92(5) . ?
C28 C29 1.379(4) . ?
C29 H29 0.84(4) . ?
C29 C30 1.408(4) . ?
C32 C33 1.495(14) . ?
C33 H33A 0.9800 . ?
C33 H33B 0.9800 . ?
C33 H33C 0.9800 . ?
N6A C32A 1.135(15) . ?
C32A C33A 1.489(15) . ?
C33A H33D 0.9800 . ?
C33A H33E 0.9800 . ?
C33A H33F 0.9800 . ?
C34 C34 1.550(12) 2_556 ?
C34 C35 1.547(8) . ?
C35 C36 1.486(9) . ?
C37 C36 1.416(14) . ?

loop_
_geom_torsion_atom_site_label_1
_geom_torsion_atom_site_label_2
_geom_torsion_atom_site_label_3
_geom_torsion_atom_site_label_4
_geom_torsion
_geom_torsion_site_symmetry_1
_geom_torsion_site_symmetry_2
_geom_torsion_site_symmetry_3
_geom_torsion_site_symmetry_4
_geom_torsion_publ_flag
Cu1 O1 N5 O2 -1.9(3) . . . . ?
Cu1 N1 C1 C4 -38.9(3) . . . . ?
Cu1 N1 C2 C13 4.4(3) . . . . ?
Cu1 N1 C3 C22 43.8(2) . . . . ?
Cu1 N2 C4 C1 -5.7(3) . . . . ?
Cu1 N2 C4 C5 177.6(2) . . . . ?
Cu1 N2 C12 C7 -178.00(19) . . . . ?
Cu1 N2 C12 C11 1.7(4) . . . . ?
Cu1 N3 C13 C2 7.2(3) . . . . ?
Cu1 N3 C13 C14 -174.6(2) . . . . ?
Cu1 N3 C21 C16 176.35(19) . . . . ?
Cu1 N3 C21 C20 -3.7(4) . . . . ?
Cu1 N4 C22 C3 10.3(3) . . . . ?
Cu1 N4 C22 C23 -171.6(2) . . . . ?
Cu1 N4 C30 C25 169.1(2) . . . . ?
Cu1 N4 C30 C29 -11.1(4) . . . . ?
O3 S1 C31 F1 -60.3(4) . . . . ?
O3 S1 C31 F2 179.0(5) . . . . ?
O3 S1 C31 F3 57.6(4) . . . . ?
O4 S1 C31 F1 56.8(4) . . . . ?
O4 S1 C31 F2 -63.9(6) . . . . ?
O4 S1 C31 F3 174.7(4) . . . . ?
O5 S1 C31 F1 174.7(4) . . . . ?
O5 S1 C31 F2 54.0(6) . . . . ?
O5 S1 C31 F3 -67.4(4) . . . . ?
N1 C1 C4 N2 30.4(4) . . . . ?
N1 C1 C4 C5 -152.7(3) . . . . ?
N1 C2 C13 N3 -8.3(4) . . . . ?
N1 C2 C13 C14 173.4(2) . . . . ?
N1 C3 C22 N4 -36.8(3) . . . . ?
N1 C3 C22 C23 145.0(3) . . . . ?
N2 C4 C5 C6 1.2(4) . . . . ?
N3 C13 C14 C15 -3.0(4) . . . . ?
N4 C22 C23 C24 0.2(4) . . . . ?
C1 N1 C2 C13 -114.3(3) . . . . ?
C1 N1 C3 C22 159.2(2) . . . . ?
C1 C4 C5 C6 -175.5(3) . . . . ?
C2 N1 C1 C4 81.8(3) . . . . ?
C2 N1 C3 C22 -76.3(3) . . . . ?
C2 C13 C14 C15 175.2(3) . . . . ?
C3 N1 C1 C4 -153.7(2) . . . . ?
C3 N1 C2 C13 121.8(3) . . . . ?
C3 C22 C23 C24 178.2(3) . . . . ?
C4 N2 C12 C7 -1.1(4) . . . . ?
C4 N2 C12 C11 178.6(2) . . . . ?
C4 C5 C6 C7 -1.5(4) . . . . ?
C5 C6 C7 C8 179.8(3) . . . . ?
C5 C6 C7 C12 0.6(4) . . . . ?
C6 C7 C8 C9 -179.8(3) . . . . ?
C6 C7 C12 N2 0.7(4) . . . . ?
C6 C7 C12 C11 -179.0(3) . . . . ?
C7 C8 C9 C10 -0.3(4) . . . . ?
C8 C7 C12 N2 -178.5(2) . . . . ?
C8 C7 C12 C11 1.7(4) . . . . ?
C8 C9 C10 C11 -0.1(5) . . . . ?
C9 C10 C11 C12 1.3(4) . . . . ?
C10 C11 C12 N2 178.2(3) . . . . ?
C10 C11 C12 C7 -2.1(4) . . . . ?
C12 N2 C4 C1 176.9(2) . . . . ?
C12 N2 C4 C5 0.1(4) . . . . ?
C12 C7 C8 C9 -0.6(4) . . . . ?
C13 N3 C21 C16 -0.2(4) . . . . ?
C13 N3 C21 C20 179.8(3) . . . . ?
C13 C14 C15 C16 0.9(4) . . . . ?
C14 C15 C16 C17 -179.7(3) . . . . ?
C14 C15 C16 C21 1.4(4) . . . . ?
C15 C16 C17 C18 -178.5(3) . . . . ?
C15 C16 C21 N3 -1.8(4) . . . . ?
C15 C16 C21 C20 178.3(3) . . . . ?
C16 C17 C18 C19 -0.4(5) . . . . ?
C17 C16 C21 N3 179.3(3) . . . . ?
C17 C16 C21 C20 -0.7(4) . . . . ?
C17 C18 C19 C20 0.7(5) . . . . ?
C18 C19 C20 C21 -1.0(4) . . . . ?
C19 C20 C21 N3 -178.9(3) . . . . ?
C19 C20 C21 C16 1.0(4) . . . . ?
C21 N3 C13 C2 -175.5(2) . . . . ?
C21 N3 C13 C14 2.6(4) . . . . ?
C21 C16 C17 C18 0.4(4) . . . . ?
C22 N4 C30 C25 -0.7(4) . . . . ?
C22 N4 C30 C29 179.1(3) . . . . ?
C22 C23 C24 C25 0.6(4) . . . . ?
C23 C24 C25 C26 177.7(3) . . . . ?
C23 C24 C25 C30 -1.5(4) . . . . ?
C24 C25 C26 C27 179.8(3) . . . . ?
C24 C25 C30 N4 1.5(4) . . . . ?
C24 C25 C30 C29 -178.3(3) . . . . ?
C25 C26 C27 C28 -1.3(5) . . . . ?
C26 C25 C30 N4 -177.7(3) . . . . ?
C26 C25 C30 C29 2.5(4) . . . . ?
C26 C27 C28 C29 2.2(5) . . . . ?
C27 C28 C29 C30 -0.7(5) . . . . ?
C28 C29 C30 N4 178.5(3) . . . . ?
C28 C29 C30 C25 -1.7(4) . . . . ?
C30 N4 C22 C3 -178.3(2) . . . . ?
C30 N4 C22 C23 -0.2(4) . . . . ?
C30 C25 C26 C27 -1.0(5) . . . . ?
C34 C34 C35 C36 178.8(6) 2_556 . . . ?
C34 C35 C36 C37 175.9(7) . . . . ?
